data_1547624
loop_
_publ_author_name
'Osuka, Atsuhiro'
'Fujimoto, Keisuke'

_publ_section_title
;
 Effective stabilization of a planar phosphorus(III) center embedded in a
 porphyrin-based fused aromatic skeleton
;
_journal_name_full 'Chem. Sci.'
_journal_paper_doi 10.1039/C7SC03882H
_journal_year 2017
_chemical_formula_moiety 'C68 H57 N4 Ni O3 P, 0.056(C2 Cl6), 1.886(C H Cl3)'
_chemical_formula_sum 'C70 H58.89 Cl6 N4 Ni O3 P'
_chemical_formula_weight 1306.47
_space_group_crystal_system monoclinic
_space_group_IT_number 14
_space_group_name_Hall '-P 2yn'
_space_group_name_H-M_alt 'P 1 21/n 1'
_symmetry_space_group_name_Hall '-P 2yn'
_symmetry_space_group_name_H-M 'P 1 21/n 1'
_atom_sites_solution_hydrogens geom
_audit_creation_method SHELXL-2014/7
_audit_update_record
;
2017-09-01 deposited with the CCDC.
2017-10-06 downloaded from the CCDC.
;
_cell_angle_alpha 90
_cell_angle_beta 104.562(4)
_cell_angle_gamma 90
_cell_formula_units_Z 4
_cell_length_a 15.250(2)
_cell_length_b 23.282(3)
_cell_length_c 18.497(3)
_cell_measurement_reflns_used 5449
_cell_measurement_temperature 93(2)
_cell_measurement_theta_max 68.2
_cell_measurement_theta_min 25.2
_cell_volume 6356.4(16)
_computing_structure_refinement 'SHELXL-2014/7 (Sheldrick, 2014)'
_diffrn_ambient_temperature 93(2)
_diffrn_detector_area_resol_mean 5.8140
_diffrn_measured_fraction_theta_full 0.990
_diffrn_measured_fraction_theta_max 0.989
_diffrn_measurement_device_type 'Rigaku XtaLAB P200'
_diffrn_measurement_method \w
_diffrn_radiation_type CuK\a
_diffrn_radiation_wavelength 1.54187
_diffrn_reflns_av_R_equivalents 0.0533
_diffrn_reflns_av_unetI/netI 0.0434
_diffrn_reflns_Laue_measured_fraction_full 0.990
_diffrn_reflns_Laue_measured_fraction_max 0.989
_diffrn_reflns_limit_h_max 18
_diffrn_reflns_limit_h_min -18
_diffrn_reflns_limit_k_max 27
_diffrn_reflns_limit_k_min -28
_diffrn_reflns_limit_l_max 22
_diffrn_reflns_limit_l_min -22
_diffrn_reflns_number 42298
_diffrn_reflns_point_group_measured_fraction_full 0.990
_diffrn_reflns_point_group_measured_fraction_max 0.989
_diffrn_reflns_theta_full 67.687
_diffrn_reflns_theta_max 68.354
_diffrn_reflns_theta_min 6.627
_exptl_absorpt_coefficient_mu 3.399
_exptl_absorpt_correction_T_max 0.903
_exptl_absorpt_correction_T_min 0.758
_exptl_absorpt_correction_type multi-scan
_exptl_absorpt_process_details 'REQAB (Rigaku, 1998)'
_exptl_crystal_colour Red
_exptl_crystal_density_diffrn 1.365
_exptl_crystal_description Prism
_exptl_crystal_F_000 2704
_exptl_crystal_size_max 0.230
_exptl_crystal_size_mid 0.080
_exptl_crystal_size_min 0.030
_refine_diff_density_max 2.152
_refine_diff_density_min -0.782
_refine_diff_density_rms 0.079
_refine_ls_extinction_method none
_refine_ls_goodness_of_fit_ref 1.087
_refine_ls_hydrogen_treatment constr
_refine_ls_matrix_type full
_refine_ls_number_parameters 876
_refine_ls_number_reflns 11540
_refine_ls_number_restraints 243
_refine_ls_restrained_S_all 1.087
_refine_ls_R_factor_all 0.0836
_refine_ls_R_factor_gt 0.0687
_refine_ls_shift/su_max 0.003
_refine_ls_shift/su_mean 0.000
_refine_ls_structure_factor_coef Fsqd
_refine_ls_weighting_details 'w=1/[\s^2^(Fo^2^)+(0.1324P)^2^+3.0759P] where P=(Fo^2^+2Fc^2^)/3'
_refine_ls_weighting_scheme calc
_refine_ls_wR_factor_gt 0.1992
_refine_ls_wR_factor_ref 0.2087
_reflns_Friedel_coverage 0.000
_reflns_number_gt 8866
_reflns_number_total 11540
_reflns_threshold_expression 'I > 2\s(I)'
_cod_data_source_file c7sc03882h2.cif
_cod_data_source_block 1012kf
_cod_database_code 1547624
_shelx_shelxl_version_number 2014/7
_shelx_space_group_comment
;
The symmetry employed for this shelxl refinement is uniquely defined
by the following loop, which should always be used as a source of
symmetry information in preference to the above space-group names.
They are only intended as comments.
;
_shelx_estimated_absorpt_t_min 0.509
_shelx_estimated_absorpt_t_max 0.905

loop_
_space_group_symop_operation_xyz
'x, y, z'
'-x+1/2, y+1/2, -z+1/2'
'-x, -y, -z'
'x-1/2, -y-1/2, z-1/2'

loop_
_atom_site_label
_atom_site_type_symbol
_atom_site_fract_x
_atom_site_fract_y
_atom_site_fract_z
_atom_site_U_iso_or_equiv
_atom_site_adp_type
_atom_site_occupancy
_atom_site_site_symmetry_order
_atom_site_calc_flag
_atom_site_refinement_flags_posn
_atom_site_refinement_flags_adp
_atom_site_refinement_flags_occupancy
_atom_site_disorder_assembly
_atom_site_disorder_group
Ni1 Ni 0.37514(3) 0.74499(2) 0.69942(3) 0.02726(17) Uani 1 1 d . . . . .
N1 N 0.43159(17) 0.77072(11) 0.79813(14) 0.0296(6) Uani 1 1 d . . . . .
N2 N 0.42833(17) 0.80787(11) 0.65926(14) 0.0303(6) Uani 1 1 d . . . . .
N3 N 0.32352(17) 0.71714(11) 0.60150(14) 0.0300(6) Uani 1 1 d . . . . .
N4 N 0.32255(17) 0.68151(11) 0.73964(14) 0.0296(6) Uani 1 1 d . . . . .
P1 P 0.31924(6) 0.70587(4) 0.95833(5) 0.0389(2) Uani 1 1 d . . . . .
O1 O 0.55930(16) 0.76765(10) 1.05576(12) 0.0355(5) Uani 1 1 d . . . . .
O2 O 0.22771(17) 0.55071(10) 0.89750(13) 0.0384(5) Uani 1 1 d . . . . .
O3 O 0.25041(19) 0.74754(11) 0.96860(17) 0.0507(7) Uani 1 1 d . . . . .
C1 C 0.4130(2) 0.75304(13) 0.86288(18) 0.0316(7) Uani 1 1 d . . . . .
C2 C 0.4813(2) 0.77348(13) 0.92626(18) 0.0325(7) Uani 1 1 d . . . . .
C3 C 0.5410(2) 0.80468(14) 0.89915(18) 0.0318(7) Uani 1 1 d . . . . .
H1 H 0.5941 0.8232 0.9276 0.038 Uiso 1 1 calc R U . . .
C4 C 0.5090(2) 0.80434(13) 0.81989(17) 0.0303(7) Uani 1 1 d . . . . .
C5 C 0.5429(2) 0.83811(14) 0.77174(17) 0.0310(7) Uani 1 1 d . . . . .
C6 C 0.4975(2) 0.84267(14) 0.69662(18) 0.0318(7) Uani 1 1 d . . . . .
C7 C 0.5152(2) 0.88665(15) 0.64817(19) 0.0383(8) Uani 1 1 d . . . . .
H2 H 0.5605 0.9156 0.6607 0.046 Uiso 1 1 calc R U . . .
C8 C 0.4557(2) 0.87943(15) 0.58140(19) 0.0363(7) Uani 1 1 d . . . . .
H3 H 0.4496 0.9031 0.5386 0.044 Uiso 1 1 calc R U . . .
C9 C 0.4035(2) 0.82933(14) 0.58722(17) 0.0320(7) Uani 1 1 d . . . . .
C10 C 0.3446(2) 0.80184(14) 0.52797(17) 0.0314(7) Uani 1 1 d . . . . .
C11 C 0.3138(2) 0.74628(14) 0.53516(18) 0.0318(7) Uani 1 1 d . . . . .
C12 C 0.2775(2) 0.70891(15) 0.47299(18) 0.0358(7) Uani 1 1 d . . . . .
H4 H 0.2633 0.7191 0.4216 0.043 Uiso 1 1 calc R U . . .
C13 C 0.2675(2) 0.65707(15) 0.50097(18) 0.0350(7) Uani 1 1 d . . . . .
H5 H 0.2471 0.6232 0.4731 0.042 Uiso 1 1 calc R U . . .
C14 C 0.2933(2) 0.66200(14) 0.58106(17) 0.0315(7) Uani 1 1 d . . . . .
C15 C 0.2813(2) 0.61915(14) 0.62970(18) 0.0314(7) Uani 1 1 d . . . . .
C16 C 0.2915(2) 0.63026(13) 0.70508(18) 0.0311(7) Uani 1 1 d . . . . .
C17 C 0.2644(2) 0.59204(14) 0.75578(18) 0.0339(7) Uani 1 1 d . . . . .
H6 H 0.2428 0.5539 0.7457 0.041 Uiso 1 1 calc R U . . .
C18 C 0.2756(2) 0.62084(14) 0.82095(18) 0.0349(7) Uani 1 1 d . . . . .
C19 C 0.3125(2) 0.67613(14) 0.81097(18) 0.0330(7) Uani 1 1 d . . . . .
C20 C 0.3482(2) 0.71291(15) 0.86941(19) 0.0370(7) Uani 1 1 d . . . . .
C21 C 0.4846(2) 0.75347(13) 1.00032(18) 0.0338(7) Uani 1 1 d . . . . .
C22 C 0.4259(2) 0.71888(14) 1.02434(18) 0.0345(7) Uani 1 1 d . . . . .
C23 C 0.4666(2) 0.71004(14) 1.10359(18) 0.0339(7) Uani 1 1 d . . . . .
C24 C 0.4461(3) 0.67886(17) 1.1623(2) 0.0459(9) Uani 1 1 d . . . . .
H7 H 0.3924 0.6565 1.1543 0.055 Uiso 1 1 calc R U . . .
C25 C 0.5059(3) 0.6816(2) 1.2320(2) 0.0534(10) Uani 1 1 d . . . . .
H8 H 0.4924 0.6608 1.2721 0.064 Uiso 1 1 calc R U . . .
C26 C 0.5853(3) 0.71378(19) 1.2454(2) 0.0505(10) Uani 1 1 d . . . . .
H9 H 0.6242 0.7150 1.2943 0.061 Uiso 1 1 calc R U . . .
C27 C 0.6089(3) 0.74417(17) 1.1884(2) 0.0440(8) Uani 1 1 d . . . . .
H10 H 0.6632 0.7659 1.1965 0.053 Uiso 1 1 calc R U . . .
C28 C 0.5476(2) 0.74075(15) 1.11910(18) 0.0356(7) Uani 1 1 d . . . . .
C29 C 0.2631(2) 0.60373(14) 0.89236(18) 0.0335(7) Uani 1 1 d . . . . .
C30 C 0.2792(2) 0.63345(14) 0.95715(19) 0.0349(7) Uani 1 1 d . . . . .
C31 C 0.2477(2) 0.59734(14) 1.00887(19) 0.0356(7) Uani 1 1 d . . . . .
C32 C 0.2389(2) 0.60149(17) 1.0820(2) 0.0430(8) Uani 1 1 d . . . . .
H11 H 0.2535 0.6361 1.1096 0.052 Uiso 1 1 calc R U . . .
C33 C 0.2085(3) 0.55435(18) 1.1133(2) 0.0486(9) Uani 1 1 d . . . . .
H12 H 0.2045 0.5562 1.1637 0.058 Uiso 1 1 calc R U . . .
C34 C 0.1836(3) 0.50402(18) 1.0729(2) 0.0488(9) Uani 1 1 d . . . . .
H13 H 0.1624 0.4723 1.0960 0.059 Uiso 1 1 calc R U . . .
C35 C 0.1890(3) 0.49934(16) 0.9995(2) 0.0454(9) Uani 1 1 d . . . . .
H14 H 0.1724 0.4651 0.9715 0.054 Uiso 1 1 calc R U . . .
C36 C 0.2195(2) 0.54677(15) 0.96983(19) 0.0363(7) Uani 1 1 d . . . . .
C37 C 0.6265(2) 0.87353(15) 0.80080(18) 0.0365(8) Uani 1 1 d . . . . .
C38 C 0.6218(3) 0.92588(15) 0.83492(19) 0.0416(8) Uani 1 1 d . . . . .
C39 C 0.7014(3) 0.95769(18) 0.8611(2) 0.0530(11) Uani 1 1 d . . . . .
H15 H 0.6991 0.9937 0.8848 0.064 Uiso 1 1 calc R U . . .
C40 C 0.7842(3) 0.9370(2) 0.8528(2) 0.0549(11) Uani 1 1 d . . . . .
C41 C 0.7873(3) 0.8857(2) 0.8186(2) 0.0502(10) Uani 1 1 d . . . . .
H16 H 0.8438 0.8721 0.8127 0.060 Uiso 1 1 calc R U . . .
C42 C 0.7099(2) 0.85230(17) 0.79187(19) 0.0421(8) Uani 1 1 d . . . . .
C43 C 0.5334(3) 0.94881(17) 0.8451(3) 0.0545(10) Uani 1 1 d . . . . .
H17 H 0.5436 0.9862 0.8702 0.082 Uiso 1 1 calc R U . . .
H18 H 0.4905 0.9533 0.7961 0.082 Uiso 1 1 calc R U . . .
H19 H 0.5085 0.9219 0.8755 0.082 Uiso 1 1 calc R U . . .
C44 C 0.8703(3) 0.9713(3) 0.8844(3) 0.0777(16) Uani 1 1 d . . . . .
H20 H 0.8550 1.0069 0.9068 0.117 Uiso 1 1 calc R U . . .
H21 H 0.9120 0.9485 0.9226 0.117 Uiso 1 1 calc R U . . .
H22 H 0.8992 0.9806 0.8442 0.117 Uiso 1 1 calc R U . . .
C45 C 0.7164(3) 0.79559(19) 0.7558(2) 0.0510(10) Uani 1 1 d . . . . .
H23 H 0.6561 0.7781 0.7405 0.077 Uiso 1 1 calc R U . . .
H24 H 0.7403 0.8012 0.7119 0.077 Uiso 1 1 calc R U . . .
H25 H 0.7570 0.7703 0.7915 0.077 Uiso 1 1 calc R U . . .
C46 C 0.3202(2) 0.82874(14) 0.45266(18) 0.0328(7) Uani 1 1 d . . . . .
C47 C 0.3851(2) 0.83671(15) 0.41172(18) 0.0349(7) Uani 1 1 d . . . . .
H26 H 0.4461 0.8257 0.4328 0.042 Uiso 1 1 calc R U . . .
C48 C 0.3612(2) 0.86061(15) 0.34057(19) 0.0375(7) Uani 1 1 d . . . . .
C49 C 0.2708(2) 0.87600(15) 0.31207(18) 0.0385(8) Uani 1 1 d . . . . .
H27 H 0.2533 0.8919 0.2633 0.046 Uiso 1 1 calc R U . . .
C50 C 0.2045(2) 0.86914(15) 0.35180(19) 0.0369(7) Uani 1 1 d . . . . .
C51 C 0.2313(2) 0.84466(14) 0.42220(18) 0.0342(7) Uani 1 1 d . . . . .
H28 H 0.1876 0.8387 0.4501 0.041 Uiso 1 1 calc R U . . .
C52 C 0.4310(3) 0.87077(18) 0.2950(2) 0.0509(10) Uani 1 1 d . . . . .
C53 C 0.5250(3) 0.8478(2) 0.3347(3) 0.0605(11) Uani 1 1 d . . . . .
H29 H 0.5214 0.8063 0.3423 0.091 Uiso 1 1 calc R U . . .
H30 H 0.5675 0.8555 0.3040 0.091 Uiso 1 1 calc R U . . .
H31 H 0.5462 0.8669 0.3831 0.091 Uiso 1 1 calc R U . . .
C54 C 0.4405(5) 0.9353(2) 0.2845(4) 0.102(2) Uani 1 1 d . . . . .
H32 H 0.4597 0.9539 0.3335 0.154 Uiso 1 1 calc R U . . .
H33 H 0.4858 0.9423 0.2562 0.154 Uiso 1 1 calc R U . . .
H34 H 0.3820 0.9511 0.2572 0.154 Uiso 1 1 calc R U . . .
C55 C 0.4010(4) 0.8408(3) 0.2193(3) 0.091(2) Uani 1 1 d . . . . .
H35 H 0.3952 0.7994 0.2269 0.137 Uiso 1 1 calc R U . . .
H36 H 0.3423 0.8563 0.1917 0.137 Uiso 1 1 calc R U . . .
H37 H 0.4461 0.8474 0.1907 0.137 Uiso 1 1 calc R U . . .
C56 C 0.1068(3) 0.88850(17) 0.3177(2) 0.0458(9) Uani 1 1 d . . . . .
C57 C 0.1053(3) 0.95300(19) 0.2999(3) 0.0631(12) Uani 1 1 d . . . . .
H38 H 0.0428 0.9652 0.2781 0.095 Uiso 1 1 calc R U . . .
H39 H 0.1303 0.9746 0.3459 0.095 Uiso 1 1 calc R U . . .
H40 H 0.1419 0.9603 0.2642 0.095 Uiso 1 1 calc R U . . .
C58 C 0.0669(3) 0.8529(2) 0.2473(3) 0.0648(12) Uani 1 1 d . . . . .
H41 H 0.0043 0.8652 0.2253 0.097 Uiso 1 1 calc R U . . .
H42 H 0.1032 0.8588 0.2111 0.097 Uiso 1 1 calc R U . . .
H43 H 0.0675 0.8122 0.2606 0.097 Uiso 1 1 calc R U . . .
C59 C 0.0455(3) 0.8792(2) 0.3713(3) 0.0592(11) Uani 1 1 d . . . . .
H44 H -0.0161 0.8921 0.3473 0.089 Uiso 1 1 calc R U . . .
H45 H 0.0444 0.8383 0.3835 0.089 Uiso 1 1 calc R U . . .
H46 H 0.0691 0.9013 0.4172 0.089 Uiso 1 1 calc R U . . .
C60 C 0.2502(2) 0.56078(14) 0.59938(18) 0.0336(7) Uani 1 1 d . . . . .
C61 C 0.1583(2) 0.54615(14) 0.58249(19) 0.0351(7) Uani 1 1 d . . . . .
C62 C 0.1326(2) 0.49087(15) 0.5568(2) 0.0425(8) Uani 1 1 d . . . . .
H47 H 0.0702 0.4810 0.5444 0.051 Uiso 1 1 calc R U . . .
C63 C 0.1952(3) 0.44985(16) 0.5488(2) 0.0504(9) Uani 1 1 d . . . . .
C64 C 0.2853(3) 0.46561(18) 0.5643(3) 0.0536(10) Uani 1 1 d . . . . .
H48 H 0.3290 0.4383 0.5581 0.064 Uiso 1 1 calc R U . . .
C65 C 0.3135(2) 0.52113(17) 0.5889(2) 0.0450(9) Uani 1 1 d . . . . .
C66 C 0.0878(2) 0.58869(16) 0.5924(2) 0.0467(9) Uani 1 1 d . . . . .
H49 H 0.1171 0.6252 0.6107 0.070 Uiso 1 1 calc R U . . .
H50 H 0.0438 0.5949 0.5444 0.070 Uiso 1 1 calc R U . . .
H51 H 0.0565 0.5736 0.6286 0.070 Uiso 1 1 calc R U . . .
C67 C 0.1644(4) 0.3898(2) 0.5227(4) 0.0778(16) Uani 1 1 d . . . . .
H52 H 0.0985 0.3870 0.5147 0.117 Uiso 1 1 calc R U . . .
H53 H 0.1807 0.3816 0.4758 0.117 Uiso 1 1 calc R U . . .
H54 H 0.1939 0.3619 0.5608 0.117 Uiso 1 1 calc R U . . .
C68 C 0.4129(3) 0.5367(2) 0.6045(3) 0.0681(14) Uani 1 1 d . . . . .
H55 H 0.4473 0.5035 0.5940 0.102 Uiso 1 1 calc R U . . .
H56 H 0.4206 0.5689 0.5726 0.102 Uiso 1 1 calc R U . . .
H57 H 0.4353 0.5477 0.6571 0.102 Uiso 1 1 calc R U . . .
Cl1 Cl 0.9435(6) 0.2344(4) 0.9266(4) 0.116(3) Uani 0.546(16) 1 d D U P A 1
Cl2 Cl 0.8633(3) 0.1245(2) 0.9313(2) 0.0722(16) Uani 0.546(16) 1 d D U P A 1
Cl3 Cl 0.9751(7) 0.1770(3) 1.0655(3) 0.139(3) Uani 0.546(16) 1 d D U P A 1
C69 C 0.8976(8) 0.1892(6) 0.9808(7) 0.036(3) Uani 0.546(16) 1 d D U P A 1
H58 H 0.8429 0.2081 0.9907 0.043 Uiso 0.546(16) 1 calc R U P A 1
Cl10 Cl 0.9321(6) 0.2499(6) 0.9362(5) 0.109(3) Uani 0.454(16) 1 d D U P A 2
Cl11 Cl 0.8592(10) 0.1397(6) 0.9355(6) 0.227(8) Uani 0.454(16) 1 d D U P A 2
Cl12 Cl 0.9917(5) 0.1773(5) 1.0595(5) 0.147(4) Uani 0.454(16) 1 d D U P A 2
C72 C 0.9005(19) 0.1978(9) 0.9891(12) 0.079(8) Uani 0.454(16) 1 d D U P A 2
H59 H 0.8522 0.2133 1.0116 0.095 Uiso 0.454(16) 1 calc R U P A 2
Cl4 Cl 0.7720(2) 0.11000(15) 0.3737(2) 0.0840(10) Uani 0.558(2) 1 d D U P B 1
Cl5 Cl 0.8377(3) 0.05846(12) 0.25256(14) 0.0876(10) Uani 0.558(2) 1 d D U P B 1
Cl6 Cl 0.9207(2) 0.03038(14) 0.4073(2) 0.0918(10) Uani 0.558(2) 1 d D U P B 1
C70 C 0.8650(6) 0.0840(4) 0.3453(5) 0.059(2) Uani 0.558(2) 1 d D U P B 1
H60 H 0.9084 0.1166 0.3482 0.071 Uiso 0.558(2) 1 calc R U P B 1
Cl7 Cl 0.7048(4) 0.0764(2) 0.2695(4) 0.1139(19) Uani 0.3284(12) 1 d D U P B 2
Cl8 Cl 0.8852(5) 0.0384(3) 0.3036(7) 0.160(4) Uani 0.3284(12) 1 d D U P B 2
Cl9 Cl 0.8207(8) 0.1045(4) 0.4100(5) 0.120(3) Uani 0.3284(12) 1 d D U P B 2
C71 C 0.8151(12) 0.0918(11) 0.3173(12) 0.128(9) Uani 0.3284(12) 1 d D U P B 2
H61 H 0.8335 0.1278 0.2957 0.153 Uiso 0.3284(12) 1 calc R U P B 2
Cl13 Cl 0.9485(7) -0.0158(5) 0.5086(6) 0.075(4) Uani 0.113(3) 1 d D U P B 3
Cl14 Cl 0.8811(9) 0.0912(7) 0.4378(7) 0.084(4) Uani 0.113(3) 1 d D U P B 3
Cl15 Cl 1.0524(7) 0.0517(5) 0.4329(9) 0.091(4) Uani 0.113(3) 1 d D U P B 3
C73 C 0.9412(16) 0.0270(12) 0.428(2) 0.079(11) Uani 0.113(3) 1 d D U P B 3

loop_
_atom_site_aniso_label
_atom_site_aniso_U_11
_atom_site_aniso_U_22
_atom_site_aniso_U_33
_atom_site_aniso_U_23
_atom_site_aniso_U_13
_atom_site_aniso_U_12
Ni1 0.0213(3) 0.0355(3) 0.0209(3) 0.00132(19) -0.0023(2) -0.0044(2)
N1 0.0236(13) 0.0375(13) 0.0243(13) 0.0013(10) -0.0003(11) -0.0059(10)
N2 0.0225(13) 0.0402(14) 0.0236(13) 0.0041(10) -0.0029(10) -0.0030(11)
N3 0.0233(13) 0.0389(14) 0.0230(13) 0.0015(10) -0.0028(10) -0.0016(10)
N4 0.0232(13) 0.0384(14) 0.0230(13) 0.0006(10) -0.0019(10) -0.0051(10)
P1 0.0335(5) 0.0388(5) 0.0422(5) -0.0029(4) 0.0056(4) -0.0038(3)
O1 0.0359(13) 0.0424(12) 0.0250(11) -0.0027(9) 0.0016(10) -0.0089(10)
O2 0.0420(14) 0.0401(12) 0.0317(12) 0.0013(9) 0.0067(10) -0.0105(10)
O3 0.0456(16) 0.0488(15) 0.0605(18) -0.0023(12) 0.0186(14) 0.0023(11)
C1 0.0300(17) 0.0377(16) 0.0251(16) -0.0017(12) 0.0032(13) -0.0065(13)
C2 0.0342(17) 0.0345(16) 0.0252(16) -0.0029(12) 0.0006(14) -0.0055(13)
C3 0.0266(16) 0.0381(16) 0.0263(16) -0.0012(12) -0.0017(13) -0.0071(13)
C4 0.0216(15) 0.0380(16) 0.0269(16) 0.0018(12) -0.0022(12) -0.0044(12)
C5 0.0231(15) 0.0396(16) 0.0253(16) 0.0022(13) -0.0029(13) -0.0052(12)
C6 0.0197(15) 0.0425(17) 0.0287(16) 0.0028(13) -0.0025(13) -0.0042(12)
C7 0.0311(18) 0.0443(18) 0.0353(18) 0.0064(14) 0.0007(15) -0.0098(14)
C8 0.0325(18) 0.0417(17) 0.0309(17) 0.0067(14) 0.0006(14) -0.0043(14)
C9 0.0266(16) 0.0407(16) 0.0249(16) 0.0037(13) -0.0003(13) 0.0017(13)
C10 0.0225(15) 0.0439(17) 0.0248(16) 0.0046(13) 0.0002(13) -0.0011(13)
C11 0.0235(16) 0.0457(18) 0.0219(15) 0.0002(13) -0.0023(13) -0.0002(13)
C12 0.0283(17) 0.0515(19) 0.0228(16) -0.0009(14) -0.0025(13) -0.0017(14)
C13 0.0293(17) 0.0437(18) 0.0270(16) -0.0067(13) -0.0025(13) -0.0027(14)
C14 0.0220(15) 0.0408(17) 0.0264(16) -0.0020(13) -0.0036(12) -0.0009(12)
C15 0.0215(15) 0.0376(16) 0.0306(16) -0.0018(13) -0.0017(13) -0.0010(12)
C16 0.0243(15) 0.0341(15) 0.0297(16) 0.0011(12) -0.0030(13) -0.0013(12)
C17 0.0296(17) 0.0378(16) 0.0281(16) 0.0005(13) -0.0042(13) -0.0056(13)
C18 0.0290(17) 0.0424(17) 0.0288(17) 0.0018(13) -0.0011(14) -0.0083(13)
C19 0.0278(16) 0.0407(17) 0.0274(16) 0.0020(13) 0.0011(13) -0.0068(13)
C20 0.0334(18) 0.0433(18) 0.0329(18) -0.0013(14) 0.0055(15) -0.0088(14)
C21 0.0366(18) 0.0371(17) 0.0247(16) -0.0039(12) 0.0022(14) -0.0060(13)
C22 0.0348(18) 0.0378(17) 0.0289(17) -0.0036(13) 0.0045(14) -0.0038(14)
C23 0.0315(17) 0.0431(17) 0.0262(16) -0.0020(13) 0.0059(14) -0.0010(14)
C24 0.044(2) 0.059(2) 0.036(2) 0.0001(16) 0.0134(17) -0.0058(17)
C25 0.055(2) 0.076(3) 0.0305(19) 0.0059(18) 0.0131(18) -0.004(2)
C26 0.048(2) 0.072(3) 0.0280(18) 0.0000(17) 0.0025(17) -0.0008(19)
C27 0.039(2) 0.059(2) 0.0302(19) -0.0067(15) 0.0016(16) -0.0059(16)
C28 0.0383(19) 0.0441(18) 0.0245(16) -0.0034(13) 0.0077(14) -0.0039(14)
C29 0.0283(16) 0.0366(16) 0.0319(17) 0.0047(13) 0.0007(13) -0.0070(13)
C30 0.0283(16) 0.0369(16) 0.0371(18) 0.0011(13) 0.0038(14) -0.0006(13)
C31 0.0277(16) 0.0406(17) 0.0371(18) 0.0024(14) 0.0058(14) 0.0025(13)
C32 0.0333(18) 0.057(2) 0.041(2) -0.0047(16) 0.0141(16) 0.0029(16)
C33 0.0340(19) 0.072(3) 0.043(2) 0.0090(19) 0.0155(17) 0.0067(18)
C34 0.042(2) 0.059(2) 0.048(2) 0.0168(18) 0.0150(18) -0.0003(17)
C35 0.047(2) 0.0410(18) 0.049(2) 0.0058(16) 0.0136(18) -0.0055(16)
C36 0.0331(18) 0.0425(18) 0.0316(17) 0.0034(14) 0.0054(14) -0.0002(14)
C37 0.0251(16) 0.051(2) 0.0273(17) 0.0116(14) -0.0045(14) -0.0108(14)
C38 0.0401(19) 0.0457(19) 0.0309(18) 0.0106(14) -0.0058(15) -0.0136(15)
C39 0.056(3) 0.054(2) 0.036(2) 0.0126(16) -0.0112(18) -0.0229(19)
C40 0.039(2) 0.078(3) 0.036(2) 0.024(2) -0.0098(17) -0.026(2)
C41 0.0273(18) 0.081(3) 0.037(2) 0.0185(19) -0.0027(15) -0.0106(18)
C42 0.0264(17) 0.069(2) 0.0259(17) 0.0160(16) -0.0029(14) -0.0075(16)
C43 0.055(2) 0.046(2) 0.060(3) 0.0004(18) 0.011(2) -0.0093(18)
C44 0.051(3) 0.106(4) 0.060(3) 0.020(3) -0.016(2) -0.045(3)
C45 0.0328(19) 0.075(3) 0.043(2) 0.0052(19) 0.0053(17) 0.0030(18)
C46 0.0285(16) 0.0399(17) 0.0255(16) 0.0006(13) -0.0016(13) -0.0025(13)
C47 0.0277(16) 0.0459(18) 0.0289(17) 0.0038(13) 0.0030(13) 0.0006(13)
C48 0.0404(19) 0.0426(17) 0.0291(17) 0.0001(14) 0.0080(15) 0.0004(15)
C49 0.044(2) 0.0453(18) 0.0224(16) 0.0038(13) 0.0012(15) 0.0018(15)
C50 0.0328(18) 0.0440(18) 0.0282(17) 0.0015(14) -0.0031(14) -0.0008(14)
C51 0.0274(16) 0.0455(18) 0.0265(16) 0.0022(13) 0.0007(13) -0.0008(14)
C52 0.054(2) 0.059(2) 0.046(2) 0.0117(18) 0.0252(19) 0.0071(19)
C53 0.047(2) 0.081(3) 0.060(3) 0.004(2) 0.026(2) -0.001(2)
C54 0.116(5) 0.077(4) 0.150(6) 0.048(4) 0.100(5) 0.021(3)
C55 0.072(3) 0.162(6) 0.046(3) 0.004(3) 0.027(3) 0.030(4)
C56 0.035(2) 0.052(2) 0.041(2) 0.0078(16) -0.0071(16) 0.0039(16)
C57 0.043(2) 0.058(2) 0.077(3) 0.021(2) -0.006(2) 0.0085(19)
C58 0.043(2) 0.084(3) 0.050(3) -0.006(2) -0.021(2) 0.001(2)
C59 0.032(2) 0.080(3) 0.060(3) 0.013(2) 0.0013(19) 0.0089(19)
C60 0.0302(17) 0.0370(16) 0.0283(16) -0.0015(13) -0.0027(13) 0.0003(13)
C61 0.0312(17) 0.0367(16) 0.0325(17) -0.0015(13) -0.0010(14) -0.0008(13)
C62 0.0337(19) 0.0391(18) 0.049(2) -0.0052(15) -0.0009(16) -0.0029(14)
C63 0.051(2) 0.0397(19) 0.057(2) -0.0093(17) 0.0055(19) 0.0030(16)
C64 0.042(2) 0.049(2) 0.063(3) -0.0138(19) 0.0001(19) 0.0114(17)
C65 0.0322(19) 0.052(2) 0.044(2) -0.0093(16) -0.0027(16) 0.0022(16)
C66 0.0299(18) 0.0409(19) 0.065(3) -0.0086(17) 0.0043(17) -0.0026(15)
C67 0.061(3) 0.048(2) 0.119(5) -0.025(3) 0.011(3) -0.002(2)
C68 0.029(2) 0.078(3) 0.089(4) -0.033(3) -0.001(2) 0.007(2)
Cl1 0.155(6) 0.136(4) 0.062(2) -0.008(3) 0.036(3) -0.095(4)
Cl2 0.107(3) 0.0611(19) 0.0576(19) -0.0107(14) 0.0367(17) -0.0219(15)
Cl3 0.208(8) 0.161(5) 0.032(2) 0.015(2) -0.002(3) 0.032(5)
C69 0.026(5) 0.050(5) 0.032(5) 0.007(4) 0.008(4) 0.005(4)
Cl10 0.082(3) 0.148(6) 0.069(4) 0.059(4) -0.033(3) -0.070(4)
Cl11 0.443(19) 0.138(6) 0.153(7) -0.098(6) 0.172(9) -0.139(8)
Cl12 0.065(3) 0.238(9) 0.130(7) 0.083(6) 0.007(3) 0.072(4)
C72 0.092(14) 0.078(11) 0.073(12) -0.007(8) 0.031(10) -0.013(9)
Cl4 0.073(2) 0.0850(17) 0.111(3) 0.0115(19) 0.0555(19) 0.0157(16)
Cl5 0.128(3) 0.0706(16) 0.0572(14) -0.0172(11) 0.0103(14) -0.0361(16)
Cl6 0.0707(16) 0.0897(18) 0.115(3) 0.0034(17) 0.0238(17) 0.0079(14)
C70 0.065(6) 0.059(5) 0.064(5) -0.018(4) 0.038(5) -0.013(4)
Cl7 0.080(3) 0.104(3) 0.129(4) -0.029(3) -0.025(3) 0.025(3)
Cl8 0.134(6) 0.094(4) 0.300(12) -0.095(6) 0.143(8) -0.040(4)
Cl9 0.133(8) 0.135(6) 0.110(6) -0.042(5) 0.063(6) -0.009(6)
C71 0.145(18) 0.072(11) 0.179(19) -0.024(13) 0.066(16) 0.002(14)
Cl13 0.044(5) 0.107(8) 0.065(6) -0.007(6) 0.000(5) 0.000(5)
Cl14 0.046(6) 0.135(11) 0.067(7) -0.006(7) 0.005(6) 0.037(7)
Cl15 0.043(6) 0.083(7) 0.150(12) 0.009(7) 0.028(6) -0.009(5)
C73 0.059(17) 0.098(17) 0.084(17) -0.037(15) 0.026(14) 0.022(15)

loop_
_atom_type_symbol
_atom_type_description
_atom_type_scat_dispersion_real
_atom_type_scat_dispersion_imag
_atom_type_scat_source
C C 0.0181 0.0091 'International Tables Vol C Tables 4.2.6.8 and 6.1.1.4'
H H 0.0000 0.0000 'International Tables Vol C Tables 4.2.6.8 and 6.1.1.4'
N N 0.0311 0.0180 'International Tables Vol C Tables 4.2.6.8 and 6.1.1.4'
O O 0.0492 0.0322 'International Tables Vol C Tables 4.2.6.8 and 6.1.1.4'
Ni Ni -3.0029 0.5091 'International Tables Vol C Tables 4.2.6.8 and 6.1.1.4'
P P 0.2955 0.4335 'International Tables Vol C Tables 4.2.6.8 and 6.1.1.4'
Cl Cl 0.3639 0.7018 'International Tables Vol C Tables 4.2.6.8 and 6.1.1.4'

loop_
_geom_angle_atom_site_label_1
_geom_angle_atom_site_label_2
_geom_angle_atom_site_label_3
_geom_angle
_geom_angle_site_symmetry_1
_geom_angle_site_symmetry_3
N3 Ni1 N1 177.40(12) . .
N3 Ni1 N2 90.32(11) . .
N1 Ni1 N2 89.88(11) . .
N3 Ni1 N4 89.63(11) . .
N1 Ni1 N4 90.16(11) . .
N2 Ni1 N4 179.54(12) . .
C1 N1 C4 105.4(2) . .
C1 N1 Ni1 127.1(2) . .
C4 N1 Ni1 126.9(2) . .
C6 N2 C9 105.2(3) . .
C6 N2 Ni1 127.2(2) . .
C9 N2 Ni1 127.6(2) . .
C11 N3 C14 105.1(3) . .
C11 N3 Ni1 127.4(2) . .
C14 N3 Ni1 127.4(2) . .
C19 N4 C16 105.0(3) . .
C19 N4 Ni1 127.0(2) . .
C16 N4 Ni1 127.9(2) . .
O3 P1 C30 111.66(16) . .
O3 P1 C22 110.68(17) . .
C30 P1 C22 114.48(16) . .
O3 P1 C20 113.57(17) . .
C30 P1 C20 103.52(16) . .
C22 P1 C20 102.47(16) . .
C21 O1 C28 105.5(3) . .
C29 O2 C36 105.2(3) . .
N1 C1 C20 126.2(3) . .
N1 C1 C2 110.4(3) . .
C20 C1 C2 122.5(3) . .
C3 C2 C21 131.3(3) . .
C3 C2 C1 106.9(3) . .
C21 C2 C1 121.0(3) . .
C2 C3 C4 106.8(3) . .
C2 C3 H1 126.6 . .
C4 C3 H1 126.6 . .
C5 C4 N1 124.2(3) . .
C5 C4 C3 124.9(3) . .
N1 C4 C3 110.4(3) . .
C4 C5 C6 120.9(3) . .
C4 C5 C37 120.3(3) . .
C6 C5 C37 118.7(3) . .
N2 C6 C5 125.8(3) . .
N2 C6 C7 110.5(3) . .
C5 C6 C7 123.7(3) . .
C8 C7 C6 107.2(3) . .
C8 C7 H2 126.4 . .
C6 C7 H2 126.4 . .
C7 C8 C9 107.0(3) . .
C7 C8 H3 126.5 . .
C9 C8 H3 126.5 . .
N2 C9 C10 124.1(3) . .
N2 C9 C8 110.1(3) . .
C10 C9 C8 125.4(3) . .
C9 C10 C11 121.3(3) . .
C9 C10 C46 120.4(3) . .
C11 C10 C46 118.0(3) . .
N3 C11 C10 125.4(3) . .
N3 C11 C12 110.4(3) . .
C10 C11 C12 123.8(3) . .
C13 C12 C11 107.2(3) . .
C13 C12 H4 126.4 . .
C11 C12 H4 126.4 . .
C12 C13 C14 107.4(3) . .
C12 C13 H5 126.3 . .
C14 C13 H5 126.3 . .
N3 C14 C15 125.4(3) . .
N3 C14 C13 110.0(3) . .
C15 C14 C13 124.4(3) . .
C14 C15 C16 121.2(3) . .
C14 C15 C60 119.3(3) . .
C16 C15 C60 119.3(3) . .
N4 C16 C15 124.4(3) . .
N4 C16 C17 110.9(3) . .
C15 C16 C17 124.5(3) . .
C18 C17 C16 106.5(3) . .
C18 C17 H6 126.7 . .
C16 C17 H6 126.7 . .
C17 C18 C19 107.2(3) . .
C17 C18 C29 131.7(3) . .
C19 C18 C29 120.9(3) . .
N4 C19 C20 125.4(3) . .
N4 C19 C18 110.4(3) . .
C20 C19 C18 123.1(3) . .
C19 C20 C1 119.9(3) . .
C19 C20 P1 121.1(3) . .
C1 C20 P1 118.7(3) . .
C22 C21 O1 113.0(3) . .
C22 C21 C2 129.5(3) . .
O1 C21 C2 117.4(3) . .
C21 C22 C23 105.3(3) . .
C21 C22 P1 115.9(3) . .
C23 C22 P1 138.1(3) . .
C28 C23 C24 117.7(3) . .
C28 C23 C22 105.5(3) . .
C24 C23 C22 136.8(3) . .
C25 C24 C23 118.3(4) . .
C25 C24 H7 120.8 . .
C23 C24 H7 120.8 . .
C24 C25 C26 122.1(4) . .
C24 C25 H8 119.0 . .
C26 C25 H8 119.0 . .
C27 C26 C25 121.2(4) . .
C27 C26 H9 119.4 . .
C25 C26 H9 119.4 . .
C28 C27 C26 115.5(4) . .
C28 C27 H10 122.3 . .
C26 C27 H10 122.3 . .
O1 C28 C27 124.0(3) . .
O1 C28 C23 110.8(3) . .
C27 C28 C23 125.2(3) . .
C30 C29 O2 112.9(3) . .
C30 C29 C18 129.5(3) . .
O2 C29 C18 117.5(3) . .
C29 C30 C31 105.8(3) . .
C29 C30 P1 118.6(3) . .
C31 C30 P1 135.2(3) . .
C36 C31 C32 118.0(3) . .
C36 C31 C30 105.1(3) . .
C32 C31 C30 137.0(3) . .
C33 C32 C31 118.5(4) . .
C33 C32 H11 120.8 . .
C31 C32 H11 120.8 . .
C32 C33 C34 121.5(4) . .
C32 C33 H12 119.2 . .
C34 C33 H12 119.2 . .
C35 C34 C33 121.2(4) . .
C35 C34 H13 119.4 . .
C33 C34 H13 119.4 . .
C36 C35 C34 116.2(4) . .
C36 C35 H14 121.9 . .
C34 C35 H14 121.9 . .
C35 C36 O2 124.6(3) . .
C35 C36 C31 124.6(3) . .
O2 C36 C31 110.9(3) . .
C38 C37 C42 120.9(3) . .
C38 C37 C5 120.8(3) . .
C42 C37 C5 118.4(3) . .
C37 C38 C39 119.0(4) . .
C37 C38 C43 121.3(3) . .
C39 C38 C43 119.7(4) . .
C40 C39 C38 120.5(4) . .
C40 C39 H15 119.7 . .
C38 C39 H15 119.7 . .
C41 C40 C39 119.6(4) . .
C41 C40 C44 120.9(5) . .
C39 C40 C44 119.5(5) . .
C40 C41 C42 122.0(4) . .
C40 C41 H16 119.0 . .
C42 C41 H16 119.0 . .
C41 C42 C37 118.0(4) . .
C41 C42 C45 120.4(4) . .
C37 C42 C45 121.6(3) . .
C38 C43 H17 109.5 . .
C38 C43 H18 109.5 . .
H17 C43 H18 109.5 . .
C38 C43 H19 109.5 . .
H17 C43 H19 109.5 . .
H18 C43 H19 109.5 . .
C40 C44 H20 109.5 . .
C40 C44 H21 109.5 . .
H20 C44 H21 109.5 . .
C40 C44 H22 109.5 . .
H20 C44 H22 109.5 . .
H21 C44 H22 109.5 . .
C42 C45 H23 109.5 . .
C42 C45 H24 109.5 . .
H23 C45 H24 109.5 . .
C42 C45 H25 109.5 . .
H23 C45 H25 109.5 . .
H24 C45 H25 109.5 . .
C51 C46 C47 119.8(3) . .
C51 C46 C10 118.9(3) . .
C47 C46 C10 121.2(3) . .
C48 C47 C46 120.9(3) . .
C48 C47 H26 119.6 . .
C46 C47 H26 119.6 . .
C47 C48 C49 117.3(3) . .
C47 C48 C52 122.0(3) . .
C49 C48 C52 120.6(3) . .
C48 C49 C50 123.3(3) . .
C48 C49 H27 118.4 . .
C50 C49 H27 118.4 . .
C51 C50 C49 117.3(3) . .
C51 C50 C56 122.3(3) . .
C49 C50 C56 120.4(3) . .
C46 C51 C50 121.4(3) . .
C46 C51 H28 119.3 . .
C50 C51 H28 119.3 . .
C54 C52 C55 110.5(5) . .
C54 C52 C48 108.8(3) . .
C55 C52 C48 110.1(4) . .
C54 C52 C53 107.3(4) . .
C55 C52 C53 107.9(4) . .
C48 C52 C53 112.2(3) . .
C52 C53 H29 109.5 . .
C52 C53 H30 109.5 . .
H29 C53 H30 109.5 . .
C52 C53 H31 109.5 . .
H29 C53 H31 109.5 . .
H30 C53 H31 109.5 . .
C52 C54 H32 109.5 . .
C52 C54 H33 109.5 . .
H32 C54 H33 109.5 . .
C52 C54 H34 109.5 . .
H32 C54 H34 109.5 . .
H33 C54 H34 109.5 . .
C52 C55 H35 109.5 . .
C52 C55 H36 109.5 . .
H35 C55 H36 109.5 . .
C52 C55 H37 109.5 . .
H35 C55 H37 109.5 . .
H36 C55 H37 109.5 . .
C50 C56 C58 109.2(3) . .
C50 C56 C57 109.7(3) . .
C58 C56 C57 111.3(4) . .
C50 C56 C59 112.3(3) . .
C58 C56 C59 107.1(4) . .
C57 C56 C59 107.3(4) . .
C56 C57 H38 109.5 . .
C56 C57 H39 109.5 . .
H38 C57 H39 109.5 . .
C56 C57 H40 109.5 . .
H38 C57 H40 109.5 . .
H39 C57 H40 109.5 . .
C56 C58 H41 109.5 . .
C56 C58 H42 109.5 . .
H41 C58 H42 109.5 . .
C56 C58 H43 109.5 . .
H41 C58 H43 109.5 . .
H42 C58 H43 109.5 . .
C56 C59 H44 109.5 . .
C56 C59 H45 109.5 . .
H44 C59 H45 109.5 . .
C56 C59 H46 109.5 . .
H44 C59 H46 109.5 . .
H45 C59 H46 109.5 . .
C65 C60 C61 120.0(3) . .
C65 C60 C15 119.4(3) . .
C61 C60 C15 120.6(3) . .
C62 C61 C60 118.7(3) . .
C62 C61 C66 120.0(3) . .
C60 C61 C66 121.2(3) . .
C63 C62 C61 122.1(3) . .
C63 C62 H47 119.0 . .
C61 C62 H47 119.0 . .
C64 C63 C62 118.1(3) . .
C64 C63 C67 121.7(4) . .
C62 C63 C67 120.2(4) . .
C63 C64 C65 121.4(4) . .
C63 C64 H48 119.3 . .
C65 C64 H48 119.3 . .
C60 C65 C64 119.5(3) . .
C60 C65 C68 120.9(3) . .
C64 C65 C68 119.5(4) . .
C61 C66 H49 109.5 . .
C61 C66 H50 109.5 . .
H49 C66 H50 109.5 . .
C61 C66 H51 109.5 . .
H49 C66 H51 109.5 . .
H50 C66 H51 109.5 . .
C63 C67 H52 109.5 . .
C63 C67 H53 109.5 . .
H52 C67 H53 109.5 . .
C63 C67 H54 109.5 . .
H52 C67 H54 109.5 . .
H53 C67 H54 109.5 . .
C65 C68 H55 109.5 . .
C65 C68 H56 109.5 . .
H55 C68 H56 109.5 . .
C65 C68 H57 109.5 . .
H55 C68 H57 109.5 . .
H56 C68 H57 109.5 . .
Cl1 C69 Cl3 110.1(7) . .
Cl1 C69 Cl2 109.2(9) . .
Cl3 C69 Cl2 111.9(7) . .
Cl1 C69 H58 108.5 . .
Cl3 C69 H58 108.5 . .
Cl2 C69 H58 108.5 . .
Cl11 C72 Cl10 110.4(14) . .
Cl11 C72 Cl12 109.4(15) . .
Cl10 C72 Cl12 110.0(14) . .
Cl11 C72 H59 109.0 . .
Cl10 C72 H59 109.0 . .
Cl12 C72 H59 109.0 . .
Cl4 C70 Cl6 110.3(5) . .
Cl4 C70 Cl5 113.6(6) . .
Cl6 C70 Cl5 110.5(5) . .
Cl4 C70 H60 107.4 . .
Cl6 C70 H60 107.4 . .
Cl5 C70 H60 107.4 . .
Cl8 C71 Cl9 113.5(14) . .
Cl8 C71 Cl7 109.9(12) . .
Cl9 C71 Cl7 110.0(13) . .
Cl8 C71 H61 107.7 . .
Cl9 C71 H61 107.7 . .
Cl7 C71 H61 107.7 . .
Cl15 Cl13 C73 174.7(15) 3_756 .
Cl15 Cl13 C73 65.9(9) 3_756 3_756
C73 Cl13 C73 118.6(13) . 3_756
Cl15 Cl13 Cl13 124.1(11) 3_756 3_756
C73 Cl13 Cl13 60.3(11) . 3_756
C73 Cl13 Cl13 58.3(7) 3_756 3_756
Cl13 Cl15 C73 69.1(11) 3_756 .
Cl15 C73 Cl13 106.3(17) . .
Cl15 C73 Cl14 103.5(16) . .
Cl13 C73 Cl14 107.9(18) . .
Cl15 C73 Cl13 45.0(9) . 3_756
Cl13 C73 Cl13 61.4(12) . 3_756
Cl14 C73 Cl13 118(2) . 3_756

loop_
_geom_bond_atom_site_label_1
_geom_bond_atom_site_label_2
_geom_bond_distance
_geom_bond_site_symmetry_2
Ni1 N3 1.898(3) .
Ni1 N1 1.909(3) .
Ni1 N2 1.912(3) .
Ni1 N4 1.919(3) .
N1 C1 1.362(4) .
N1 C4 1.388(4) .
N2 C6 1.372(4) .
N2 C9 1.384(4) .
N3 C11 1.377(4) .
N3 C14 1.384(4) .
N4 C19 1.372(4) .
N4 C16 1.380(4) .
P1 O3 1.476(3) .
P1 C30 1.791(3) .
P1 C22 1.797(3) .
P1 C20 1.814(4) .
O1 C21 1.367(4) .
O1 C28 1.379(4) .
O2 C29 1.360(4) .
O2 C36 1.378(4) .
C1 C20 1.388(5) .
C1 C2 1.439(5) .
C2 C3 1.356(5) .
C2 C21 1.435(5) .
C3 C4 1.424(5) .
C3 H1 0.9500 .
C4 C5 1.383(5) .
C5 C6 1.392(4) .
C5 C37 1.500(4) .
C6 C7 1.430(5) .
C7 C8 1.347(5) .
C7 H2 0.9500 .
C8 C9 1.432(5) .
C8 H3 0.9500 .
C9 C10 1.386(5) .
C10 C11 1.393(5) .
C10 C46 1.487(4) .
C11 C12 1.437(5) .
C12 C13 1.337(5) .
C12 H4 0.9500 .
C13 C14 1.438(5) .
C13 H5 0.9500 .
C14 C15 1.386(5) .
C15 C16 1.388(5) .
C15 C60 1.501(4) .
C16 C17 1.427(5) .
C17 C18 1.352(5) .
C17 H6 0.9500 .
C18 C19 1.435(5) .
C18 C29 1.437(5) .
C19 C20 1.379(5) .
C21 C22 1.360(5) .
C22 C23 1.456(5) .
C23 C28 1.393(5) .
C23 C24 1.406(5) .
C24 C25 1.380(6) .
C24 H7 0.9500 .
C25 C26 1.394(6) .
C25 H8 0.9500 .
C26 C27 1.388(6) .
C26 H9 0.9500 .
C27 C28 1.386(5) .
C27 H10 0.9500 .
C29 C30 1.352(5) .
C30 C31 1.444(5) .
C31 C36 1.392(5) .
C31 C32 1.397(5) .
C32 C33 1.374(6) .
C32 H11 0.9500 .
C33 C34 1.391(6) .
C33 H12 0.9500 .
C34 C35 1.384(6) .
C34 H13 0.9500 .
C35 C36 1.366(5) .
C35 H14 0.9500 .
C37 C38 1.383(5) .
C37 C42 1.413(5) .
C38 C39 1.400(5) .
C38 C43 1.506(6) .
C39 C40 1.396(7) .
C39 H15 0.9500 .
C40 C41 1.356(7) .
C40 C44 1.522(5) .
C41 C42 1.396(5) .
C41 H16 0.9500 .
C42 C45 1.494(6) .
C43 H17 0.9800 .
C43 H18 0.9800 .
C43 H19 0.9800 .
C44 H20 0.9800 .
C44 H21 0.9800 .
C44 H22 0.9800 .
C45 H23 0.9800 .
C45 H24 0.9800 .
C45 H25 0.9800 .
C46 C51 1.382(5) .
C46 C47 1.400(5) .
C47 C48 1.390(5) .
C47 H26 0.9500 .
C48 C49 1.393(5) .
C48 C52 1.533(5) .
C49 C50 1.401(5) .
C49 H27 0.9500 .
C50 C51 1.386(5) .
C50 C56 1.532(5) .
C51 H28 0.9500 .
C52 C54 1.526(7) .
C52 C55 1.528(7) .
C52 C53 1.534(6) .
C53 H29 0.9800 .
C53 H30 0.9800 .
C53 H31 0.9800 .
C54 H32 0.9800 .
C54 H33 0.9800 .
C54 H34 0.9800 .
C55 H35 0.9800 .
C55 H36 0.9800 .
C55 H37 0.9800 .
C56 C58 1.534(6) .
C56 C57 1.537(6) .
C56 C59 1.540(6) .
C57 H38 0.9800 .
C57 H39 0.9800 .
C57 H40 0.9800 .
C58 H41 0.9800 .
C58 H42 0.9800 .
C58 H43 0.9800 .
C59 H44 0.9800 .
C59 H45 0.9800 .
C59 H46 0.9800 .
C60 C65 1.384(5) .
C60 C61 1.400(5) .
C61 C62 1.393(5) .
C61 C66 1.507(5) .
C62 C63 1.385(5) .
C62 H47 0.9500 .
C63 C64 1.380(6) .
C63 C67 1.515(6) .
C64 C65 1.402(6) .
C64 H48 0.9500 .
C65 C68 1.515(6) .
C66 H49 0.9800 .
C66 H50 0.9800 .
C66 H51 0.9800 .
C67 H52 0.9800 .
C67 H53 0.9800 .
C67 H54 0.9800 .
C68 H55 0.9800 .
C68 H56 0.9800 .
C68 H57 0.9800 .
Cl1 C69 1.719(12) .
Cl2 C69 1.773(14) .
Cl3 C69 1.733(10) .
C69 H58 1.0000 .
Cl10 C72 1.702(19) .
Cl11 C72 1.70(2) .
Cl12 C72 1.72(2) .
C72 H59 1.0000 .
Cl4 C70 1.740(8) .
Cl5 C70 1.764(8) .
Cl6 C70 1.762(10) .
C70 H60 1.0000 .
Cl7 C71 1.729(19) .
Cl8 C71 1.698(17) .
Cl9 C71 1.72(2) .
C71 H61 1.0000 .
Cl13 Cl15 1.370(19) 3_756
Cl13 C73 1.78(2) .
Cl13 C73 1.81(3) 3_756
Cl13 Cl13 1.83(2) 3_756
Cl14 C73 1.79(2) .
Cl15 Cl13 1.370(18) 3_756
Cl15 C73 1.77(2) .
C73 Cl13 1.81(3) 3_756

loop_
_geom_hbond_atom_site_label_D
_geom_hbond_atom_site_label_H
_geom_hbond_atom_site_label_A
_geom_hbond_distance_DH
_geom_hbond_distance_HA
_geom_hbond_distance_DA
_geom_hbond_angle_DHA
_geom_hbond_site_symmetry_A
C17 H6 Cl5 0.95 2.98 3.683(4) 132.3 4_566
C27 H10 N4 0.95 2.66 3.600(5) 171.0 4_676
C17 H6 Cl5 0.95 2.98 3.683(4) 132.3 4_566
C27 H10 N4 0.95 2.66 3.600(5) 171.0 4_676
C69 H58 O3 1.00 2.05 3.034(17) 167.9 3_667
C72 H59 O3 1.00 1.92 2.90(4) 165.9 3_667

loop_
_geom_torsion_atom_site_label_1
_geom_torsion_atom_site_label_2
_geom_torsion_atom_site_label_3
_geom_torsion_atom_site_label_4
_geom_torsion
_geom_torsion_site_symmetry_1
_geom_torsion_site_symmetry_4
N2 Ni1 N3 C11 -15.4(3) . .
N4 Ni1 N3 C11 165.1(3) . .
N2 Ni1 N3 C14 159.7(3) . .
N4 Ni1 N3 C14 -19.9(3) . .
C4 N1 C1 C20 -171.7(3) . .
Ni1 N1 C1 C20 -0.7(5) . .
C4 N1 C1 C2 -2.5(4) . .
Ni1 N1 C1 C2 168.5(2) . .
N1 C1 C2 C3 0.9(4) . .
C20 C1 C2 C3 170.6(3) . .
N1 C1 C2 C21 -170.5(3) . .
C20 C1 C2 C21 -0.8(5) . .
C21 C2 C3 C4 171.2(3) . .
C1 C2 C3 C4 1.0(4) . .
C1 N1 C4 C5 -169.5(3) . .
Ni1 N1 C4 C5 19.5(5) . .
C1 N1 C4 C3 3.2(4) . .
Ni1 N1 C4 C3 -167.9(2) . .
C2 C3 C4 C5 169.9(3) . .
C2 C3 C4 N1 -2.7(4) . .
N1 C4 C5 C6 3.2(5) . .
C3 C4 C5 C6 -168.4(3) . .
N1 C4 C5 C37 179.3(3) . .
C3 C4 C5 C37 7.7(5) . .
C9 N2 C6 C5 178.6(3) . .
Ni1 N2 C6 C5 0.6(5) . .
C9 N2 C6 C7 0.9(4) . .
Ni1 N2 C6 C7 -177.1(2) . .
C4 C5 C6 N2 -13.5(5) . .
C37 C5 C6 N2 170.4(3) . .
C4 C5 C6 C7 163.9(3) . .
C37 C5 C6 C7 -12.2(5) . .
N2 C6 C7 C8 1.1(4) . .
C5 C6 C7 C8 -176.7(3) . .
C6 C7 C8 C9 -2.5(4) . .
C6 N2 C9 C10 170.2(3) . .
Ni1 N2 C9 C10 -11.8(5) . .
C6 N2 C9 C8 -2.5(4) . .
Ni1 N2 C9 C8 175.5(2) . .
C7 C8 C9 N2 3.2(4) . .
C7 C8 C9 C10 -169.4(3) . .
N2 C9 C10 C11 -7.7(5) . .
C8 C9 C10 C11 163.9(3) . .
N2 C9 C10 C46 178.8(3) . .
C8 C9 C10 C46 -9.6(5) . .
C14 N3 C11 C10 -172.9(3) . .
Ni1 N3 C11 C10 3.1(5) . .
C14 N3 C11 C12 -0.1(3) . .
Ni1 N3 C11 C12 175.8(2) . .
C9 C10 C11 N3 12.2(5) . .
C46 C10 C11 N3 -174.1(3) . .
C9 C10 C11 C12 -159.6(3) . .
C46 C10 C11 C12 14.1(5) . .
N3 C11 C12 C13 -1.7(4) . .
C10 C11 C12 C13 171.2(3) . .
C11 C12 C13 C14 2.7(4) . .
C11 N3 C14 C15 -172.5(3) . .
Ni1 N3 C14 C15 11.6(5) . .
C11 N3 C14 C13 1.8(3) . .
Ni1 N3 C14 C13 -174.2(2) . .
C12 C13 C14 N3 -2.9(4) . .
C12 C13 C14 C15 171.5(3) . .
N3 C14 C15 C16 6.0(5) . .
C13 C14 C15 C16 -167.5(3) . .
N3 C14 C15 C60 -178.5(3) . .
C13 C14 C15 C60 8.0(5) . .
C19 N4 C16 C15 173.6(3) . .
Ni1 N4 C16 C15 -9.7(5) . .
C19 N4 C16 C17 -1.8(3) . .
Ni1 N4 C16 C17 174.9(2) . .
C14 C15 C16 N4 -6.8(5) . .
C60 C15 C16 N4 177.6(3) . .
C14 C15 C16 C17 167.9(3) . .
C60 C15 C16 C17 -7.7(5) . .
N4 C16 C17 C18 2.4(4) . .
C15 C16 C17 C18 -173.0(3) . .
C16 C17 C18 C19 -1.9(4) . .
C16 C17 C18 C29 -177.1(3) . .
C16 N4 C19 C20 168.7(3) . .
Ni1 N4 C19 C20 -8.0(5) . .
C16 N4 C19 C18 0.5(3) . .
Ni1 N4 C19 C18 -176.2(2) . .
C17 C18 C19 N4 0.9(4) . .
C29 C18 C19 N4 176.7(3) . .
C17 C18 C19 C20 -167.6(3) . .
C29 C18 C19 C20 8.2(5) . .
N4 C19 C20 C1 -12.6(5) . .
C18 C19 C20 C1 154.2(3) . .
N4 C19 C20 P1 172.8(3) . .
C18 C19 C20 P1 -20.4(5) . .
N1 C1 C20 C19 17.2(6) . .
C2 C1 C20 C19 -150.8(3) . .
N1 C1 C20 P1 -168.1(3) . .
C2 C1 C20 P1 23.9(5) . .
O3 P1 C20 C19 -101.0(3) . .
C30 P1 C20 C19 20.3(3) . .
C22 P1 C20 C19 139.6(3) . .
O3 P1 C20 C1 84.4(3) . .
C30 P1 C20 C1 -154.3(3) . .
C22 P1 C20 C1 -35.0(3) . .
C28 O1 C21 C22 -0.2(4) . .
C28 O1 C21 C2 -176.7(3) . .
C3 C2 C21 C22 -175.0(4) . .
C1 C2 C21 C22 -6.0(6) . .
C3 C2 C21 O1 0.8(5) . .
C1 C2 C21 O1 169.8(3) . .
O1 C21 C22 C23 0.3(4) . .
C2 C21 C22 C23 176.3(3) . .
O1 C21 C22 P1 172.1(2) . .
C2 C21 C22 P1 -11.9(5) . .
O3 P1 C22 C21 -93.2(3) . .
C30 P1 C22 C21 139.5(3) . .
C20 P1 C22 C21 28.2(3) . .
O3 P1 C22 C23 75.0(4) . .
C30 P1 C22 C23 -52.3(4) . .
C20 P1 C22 C23 -163.6(4) . .
C21 C22 C23 C28 -0.3(4) . .
P1 C22 C23 C28 -169.2(3) . .
C21 C22 C23 C24 -177.9(4) . .
P1 C22 C23 C24 13.1(7) . .
C28 C23 C24 C25 1.5(5) . .
C22 C23 C24 C25 179.0(4) . .
C23 C24 C25 C26 -0.3(6) . .
C24 C25 C26 C27 -1.0(7) . .
C25 C26 C27 C28 1.0(6) . .
C21 O1 C28 C27 180.0(3) . .
C21 O1 C28 C23 0.0(4) . .
C26 C27 C28 O1 -179.6(3) . .
C26 C27 C28 C23 0.3(6) . .
C24 C23 C28 O1 178.3(3) . .
C22 C23 C28 O1 0.1(4) . .
C24 C23 C28 C27 -1.6(5) . .
C22 C23 C28 C27 -179.8(3) . .
C36 O2 C29 C30 0.9(4) . .
C36 O2 C29 C18 -177.4(3) . .
C17 C18 C29 C30 176.6(4) . .
C19 C18 C29 C30 2.0(6) . .
C17 C18 C29 O2 -5.4(6) . .
C19 C18 C29 O2 179.9(3) . .
O2 C29 C30 C31 -2.6(4) . .
C18 C29 C30 C31 175.4(3) . .
O2 C29 C30 P1 -176.1(2) . .
C18 C29 C30 P1 1.9(5) . .
O3 P1 C30 C29 111.4(3) . .
C22 P1 C30 C29 -121.9(3) . .
C20 P1 C30 C29 -11.2(3) . .
O3 P1 C30 C31 -59.7(4) . .
C22 P1 C30 C31 67.0(4) . .
C20 P1 C30 C31 177.7(3) . .
C29 C30 C31 C36 3.2(4) . .
P1 C30 C31 C36 175.1(3) . .
C29 C30 C31 C32 -175.9(4) . .
P1 C30 C31 C32 -4.0(7) . .
C36 C31 C32 C33 4.2(5) . .
C30 C31 C32 C33 -176.8(4) . .
C31 C32 C33 C34 -2.5(6) . .
C32 C33 C34 C35 0.5(6) . .
C33 C34 C35 C36 -0.3(6) . .
C34 C35 C36 O2 -178.6(3) . .
C34 C35 C36 C31 2.3(6) . .
C29 O2 C36 C35 -177.9(3) . .
C29 O2 C36 C31 1.3(4) . .
C32 C31 C36 C35 -4.3(5) . .
C30 C31 C36 C35 176.4(3) . .
C32 C31 C36 O2 176.5(3) . .
C30 C31 C36 O2 -2.8(4) . .
C4 C5 C37 C38 -80.6(4) . .
C6 C5 C37 C38 95.6(4) . .
C4 C5 C37 C42 99.9(4) . .
C6 C5 C37 C42 -83.9(4) . .
C42 C37 C38 C39 -0.4(5) . .
C5 C37 C38 C39 -179.9(3) . .
C42 C37 C38 C43 -179.7(3) . .
C5 C37 C38 C43 0.8(5) . .
C37 C38 C39 C40 0.2(5) . .
C43 C38 C39 C40 179.5(4) . .
C38 C39 C40 C41 0.3(6) . .
C38 C39 C40 C44 -177.7(4) . .
C39 C40 C41 C42 -0.6(6) . .
C44 C40 C41 C42 177.3(4) . .
C40 C41 C42 C37 0.4(5) . .
C40 C41 C42 C45 -178.9(3) . .
C38 C37 C42 C41 0.1(5) . .
C5 C37 C42 C41 179.6(3) . .
C38 C37 C42 C45 179.4(3) . .
C5 C37 C42 C45 -1.1(5) . .
C9 C10 C46 C51 -115.8(4) . .
C11 C10 C46 C51 70.5(4) . .
C9 C10 C46 C47 65.9(4) . .
C11 C10 C46 C47 -107.8(4) . .
C51 C46 C47 C48 0.1(5) . .
C10 C46 C47 C48 178.4(3) . .
C46 C47 C48 C49 -0.1(5) . .
C46 C47 C48 C52 179.0(3) . .
C47 C48 C49 C50 0.8(5) . .
C52 C48 C49 C50 -178.3(3) . .
C48 C49 C50 C51 -1.4(5) . .
C48 C49 C50 C56 178.4(3) . .
C47 C46 C51 C50 -0.7(5) . .
C10 C46 C51 C50 -179.1(3) . .
C49 C50 C51 C46 1.3(5) . .
C56 C50 C51 C46 -178.4(3) . .
C47 C48 C52 C54 -114.4(5) . .
C49 C48 C52 C54 64.6(6) . .
C47 C48 C52 C55 124.3(4) . .
C49 C48 C52 C55 -56.6(5) . .
C47 C48 C52 C53 4.1(5) . .
C49 C48 C52 C53 -176.8(4) . .
C51 C50 C56 C58 -116.8(4) . .
C49 C50 C56 C58 63.4(5) . .
C51 C50 C56 C57 120.9(4) . .
C49 C50 C56 C57 -58.8(5) . .
C51 C50 C56 C59 1.8(5) . .
C49 C50 C56 C59 -178.0(3) . .
C14 C15 C60 C65 85.3(4) . .
C16 C15 C60 C65 -99.0(4) . .
C14 C15 C60 C61 -95.3(4) . .
C16 C15 C60 C61 80.3(4) . .
C65 C60 C61 C62 1.5(5) . .
C15 C60 C61 C62 -177.9(3) . .
C65 C60 C61 C66 -179.2(4) . .
C15 C60 C61 C66 1.4(5) . .
C60 C61 C62 C63 1.2(6) . .
C66 C61 C62 C63 -178.2(4) . .
C61 C62 C63 C64 -2.5(6) . .
C61 C62 C63 C67 178.3(4) . .
C62 C63 C64 C65 1.3(7) . .
C67 C63 C64 C65 -179.5(5) . .
C61 C60 C65 C64 -2.7(6) . .
C15 C60 C65 C64 176.7(4) . .
C61 C60 C65 C68 178.1(4) . .
C15 C60 C65 C68 -2.6(6) . .
C63 C64 C65 C60 1.3(7) . .
C63 C64 C65 C68 -179.4(4) . .
Cl13 Cl15 C73 Cl13 2.8(16) 3_756 .
Cl13 Cl15 C73 Cl14 116(2) 3_756 .
C73 Cl13 C73 Cl15 -2.3(13) 3_756 .
Cl13 Cl13 C73 Cl15 -2.3(13) 3_756 .
C73 Cl13 C73 Cl14 -113(2) 3_756 .
Cl13 Cl13 C73 Cl14 -113(2) 3_756 .
C73 Cl13 C73 Cl13 -0.002(3) 3_756 3_756
